data_2206618
loop_
_publ_author_name
'Sheng-Zhen Xu'
'Min-Hui Cao'
'Yang-Gen Hu'
'Ming-Wu Ding'
'Wen-Jing Xiao'

_publ_section_title
;
 2-Ethoxy-3-isopropylbenzo[4,5]thieno[3,2-<i>d</i>]pyrimidin-4(3<i>H</i>)-one
;
_journal_coeditor_code AT6024
_journal_issue 9
_journal_name_full 'Acta Crystallographica Section E'
_journal_page_first o2789
_journal_page_last o2790
_journal_paper_doi 10.1107/S1600536805024177
_journal_volume 61
_journal_year 2005
_chemical_formula_iupac 'C15 H16 N2 O2 S'
_chemical_formula_moiety 'C15 H16 N2 O2 S'
_chemical_formula_sum 'C15 H16 N2 O2 S'
_chemical_formula_weight 288.36
_chemical_melting_point 439
_chemical_name_systematic
;
2-Ethoxy-3-isopropylbenzo[4,5]thieno[3,2-d]pyrimidin-4(3H)-one
;
_space_group_IT_number 62
_symmetry_cell_setting orthorhombic
_symmetry_space_group_name_Hall '-P 2ac 2n'
_symmetry_space_group_name_H-M 'P n m a'
_atom_sites_solution_hydrogens geom
_atom_sites_solution_primary direct
_atom_sites_solution_secondary difmap
_audit_creation_method SHELXL-97
_cell_angle_alpha 90.00
_cell_angle_beta 90.00
_cell_angle_gamma 90.00
_cell_formula_units_Z 4
_cell_length_a 13.3930(16)
_cell_length_b 6.8922(8)
_cell_length_c 15.4970(18)
_cell_measurement_reflns_used 1811
_cell_measurement_temperature 292(2)
_cell_measurement_theta_max 24.36
_cell_measurement_theta_min 2.63
_cell_volume 1430.5(3)
_computing_cell_refinement 'SAINT (Bruker, 2001)'
_computing_data_collection 'SMART (Bruker, 2001)'
_computing_data_reduction SAINT
_computing_molecular_graphics 'SHELXTL (Sheldrick, 2001)'
_computing_publication_material SHELXTL
_computing_structure_refinement 'SHELXL97 (Sheldrick, 1997)'
_computing_structure_solution 'SHELXS97 (Sheldrick, 1997)'
_diffrn_ambient_temperature 292(2)
_diffrn_measured_fraction_theta_full 0.998
_diffrn_measured_fraction_theta_max 0.998
_diffrn_measurement_device_type 'Bruker SMART 4K CCD area-detector'
_diffrn_measurement_method '\f and \w'
_diffrn_radiation_monochromator graphite
_diffrn_radiation_source 'fine-focus sealed tube'
_diffrn_radiation_type MoK\a
_diffrn_radiation_wavelength 0.71073
_diffrn_reflns_av_R_equivalents 0.0393
_diffrn_reflns_av_sigmaI/netI 0.0331
_diffrn_reflns_limit_h_max 16
_diffrn_reflns_limit_h_min -17
_diffrn_reflns_limit_k_max 8
_diffrn_reflns_limit_k_min -8
_diffrn_reflns_limit_l_max 15
_diffrn_reflns_limit_l_min -20
_diffrn_reflns_number 8299
_diffrn_reflns_theta_full 27.50
_diffrn_reflns_theta_max 27.50
_diffrn_reflns_theta_min 2.01
_diffrn_standards_number 0
_exptl_absorpt_coefficient_mu 0.229
_exptl_absorpt_correction_type none
_exptl_crystal_colour colorless
_exptl_crystal_density_diffrn 1.339
_exptl_crystal_density_method 'not measured'
_exptl_crystal_description block
_exptl_crystal_F_000 608
_exptl_crystal_size_max 0.30
_exptl_crystal_size_mid 0.20
_exptl_crystal_size_min 0.20
_refine_diff_density_max 0.29
_refine_diff_density_min -0.24
_refine_ls_extinction_method none
_refine_ls_goodness_of_fit_ref 1.06
_refine_ls_hydrogen_treatment constr
_refine_ls_matrix_type full
_refine_ls_number_parameters 120
_refine_ls_number_reflns 1768
_refine_ls_number_restraints 0
_refine_ls_restrained_S_all 1.06
_refine_ls_R_factor_all 0.058
_refine_ls_R_factor_gt 0.0436
_refine_ls_shift/su_max 0.000
_refine_ls_shift/su_mean 0.000
_refine_ls_structure_factor_coef Fsqd
_refine_ls_weighting_details 'calc w = 1/[\s^2^(Fo^2^)+(0.0653P)^2^+0.1581P] where P = (Fo^2^+2Fc^2^)/3'
_refine_ls_weighting_scheme calc
_refine_ls_wR_factor_gt 0.113
_refine_ls_wR_factor_ref 0.122
_reflns_number_gt 1339
_reflns_number_total 1768
_reflns_threshold_expression I>2\s(I)
_cod_data_source_file at6024.cif
_cod_data_source_block I
_cod_database_code 2206618
_cod_database_fobs_code 2206618

loop_
_symmetry_equiv_pos_as_xyz
'x, y, z'
'-x+1/2, -y, z+1/2'
'-x, y+1/2, -z'
'x+1/2, -y+1/2, -z+1/2'
'-x, -y, -z'
'x-1/2, y, -z-1/2'
'x, -y-1/2, z'
'-x-1/2, y-1/2, z-1/2'

loop_
_atom_site_label
_atom_site_fract_x
_atom_site_fract_y
_atom_site_fract_z
_atom_site_U_iso_or_equiv
_atom_site_adp_type
_atom_site_calc_flag
_atom_site_refinement_flags
_atom_site_occupancy
_atom_site_type_symbol
C1 0.49801(18) 0.2500 0.36424(14) 0.0429(5) Uani d S 1 C
C2 0.4099(2) 0.2500 0.31674(15) 0.0513(6) Uani d S 1 C
H2 0.4113 0.2500 0.2567 0.062 Uiso calc SR 1 H
C3 0.32083(19) 0.2500 0.36069(17) 0.0527(6) Uani d S 1 C
H3 0.2612 0.2500 0.3299 0.063 Uiso calc SR 1 H
C4 0.31837(18) 0.2500 0.45112(16) 0.0521(6) Uani d S 1 C
H4 0.2572 0.2500 0.4796 0.063 Uiso calc SR 1 H
C5 0.40519(16) 0.2500 0.49810(15) 0.0442(5) Uani d S 1 C
H5 0.4033 0.2500 0.5581 0.053 Uiso calc SR 1 H
C6 0.49593(16) 0.2500 0.45486(13) 0.0379(5) Uani d S 1 C
C7 0.59575(15) 0.2500 0.49016(13) 0.0365(5) Uani d S 1 C
C8 0.66755(17) 0.2500 0.42693(13) 0.0421(5) Uani d S 1 C
C9 0.77150(17) 0.2500 0.44766(14) 0.0451(6) Uani d S 1 C
C10 0.71121(15) 0.2500 0.59498(13) 0.0375(5) Uani d S 1 C
C11 0.66507(18) 0.2500 0.74256(14) 0.0473(6) Uani d S 1 C
H11A 0.6233 0.1357 0.7370 0.057 Uiso calc PR 0.50 H
H11B 0.6233 0.3643 0.7370 0.057 Uiso calc PR 0.50 H
C12 0.7166(2) 0.2500 0.82715(15) 0.0608(7) Uani d S 1 C
H12A 0.7697 0.1564 0.8263 0.091 Uiso calc PR 0.50 H
H12B 0.6699 0.2170 0.8718 0.091 Uiso calc PR 0.50 H
H12C 0.7437 0.3766 0.8382 0.091 Uiso calc PR 0.50 H
C13 0.89701(16) 0.2500 0.56478(16) 0.0486(6) Uani d S 1 C
H13 0.9362 0.2500 0.5114 0.058 Uiso calc SR 1 H
C14 0.92519(14) 0.0658(3) 0.61179(14) 0.0714(6) Uani d . 1 C
H14A 0.8929 0.0632 0.6671 0.107 Uiso calc R 1 H
H14B 0.9963 0.0617 0.6196 0.107 Uiso calc R 1 H
H14C 0.9043 -0.0445 0.5785 0.107 Uiso calc R 1 H
N1 0.78992(13) 0.2500 0.53721(11) 0.0402(4) Uani d S 1 N
N2 0.61726(12) 0.2500 0.57616(11) 0.0373(4) Uani d S 1 N
O1 0.84015(13) 0.2500 0.39468(11) 0.0659(6) Uani d S 1 O
O2 0.74189(11) 0.2500 0.67665(9) 0.0469(4) Uani d S 1 O
S1 0.61938(5) 0.2500 0.32309(4) 0.0538(2) Uani d S 1 S

loop_
_atom_site_aniso_label
_atom_site_aniso_U_11
_atom_site_aniso_U_22
_atom_site_aniso_U_33
_atom_site_aniso_U_12
_atom_site_aniso_U_13
_atom_site_aniso_U_23
C1 0.0495(13) 0.0451(13) 0.0341(12) 0.000 -0.0038(9) 0.000
C2 0.0640(16) 0.0505(15) 0.0394(12) 0.000 -0.0153(11) 0.000
C3 0.0470(14) 0.0560(15) 0.0551(15) 0.000 -0.0188(11) 0.000
C4 0.0387(13) 0.0621(16) 0.0555(16) 0.000 -0.0055(10) 0.000
C5 0.0393(12) 0.0536(14) 0.0396(12) 0.000 -0.0018(9) 0.000
C6 0.0411(12) 0.0408(12) 0.0317(11) 0.000 -0.0025(8) 0.000
C7 0.0379(11) 0.0398(12) 0.0317(10) 0.000 0.0005(8) 0.000
C8 0.0455(13) 0.0517(14) 0.0291(10) 0.000 0.0014(9) 0.000
C9 0.0430(13) 0.0562(15) 0.0362(12) 0.000 0.0066(9) 0.000
C10 0.0340(11) 0.0446(12) 0.0340(11) 0.000 0.0009(8) 0.000
C11 0.0441(13) 0.0637(15) 0.0342(11) 0.000 0.0018(9) 0.000
C12 0.0571(16) 0.088(2) 0.0374(13) 0.000 -0.0039(11) 0.000
C13 0.0332(12) 0.0647(16) 0.0478(13) 0.000 0.0020(9) 0.000
C14 0.0468(11) 0.0737(14) 0.0935(16) 0.0111(10) -0.0056(10) 0.0133(12)
N1 0.0329(9) 0.0518(11) 0.0360(10) 0.000 0.0012(7) 0.000
N2 0.0338(9) 0.0491(11) 0.0290(9) 0.000 0.0004(7) 0.000
O1 0.0467(10) 0.1082(16) 0.0427(9) 0.000 0.0135(8) 0.000
O2 0.0365(8) 0.0728(11) 0.0315(8) 0.000 -0.0025(6) 0.000
S1 0.0541(4) 0.0785(5) 0.0288(3) 0.000 0.0015(2) 0.000

loop_
_atom_type_symbol
_atom_type_description
_atom_type_scat_dispersion_real
_atom_type_scat_dispersion_imag
_atom_type_scat_source
C C 0.0033 0.0016 'International Tables Vol C Tables 4.2.6.8 and 6.1.1.4'
H H 0.0000 0.0000 'International Tables Vol C Tables 4.2.6.8 and 6.1.1.4'
N N 0.0061 0.0033 'International Tables Vol C Tables 4.2.6.8 and 6.1.1.4'
O O 0.0106 0.0060 'International Tables Vol C Tables 4.2.6.8 and 6.1.1.4'
S S 0.1246 0.1234 'International Tables Vol C Tables 4.2.6.8 and 6.1.1.4'

loop_
_geom_angle_atom_site_label_1
_geom_angle_atom_site_label_2
_geom_angle_atom_site_label_3
_geom_angle_site_symmetry_1
_geom_angle_site_symmetry_3
_geom_angle
C2 C1 C6 . . 120.8(2)
C2 C1 S1 . . 126.61(18)
C6 C1 S1 . . 112.56(17)
C3 C2 C1 . . 118.3(2)
C3 C2 H2 . . 120.8
C1 C2 H2 . . 120.8
C2 C3 C4 . . 121.1(2)
C2 C3 H3 . . 119.5
C4 C3 H3 . . 119.5
C5 C4 C3 . . 120.7(2)
C5 C4 H4 . . 119.6
C3 C4 H4 . . 119.6
C4 C5 C6 . . 119.1(2)
C4 C5 H5 . . 120.5
C6 C5 H5 . . 120.5
C5 C6 C1 . . 120.0(2)
C5 C6 C7 . . 128.88(19)
C1 C6 C7 . . 111.11(19)
N2 C7 C8 . . 123.34(19)
N2 C7 C6 . . 124.45(18)
C8 C7 C6 . . 112.21(19)
C7 C8 C9 . . 121.5(2)
C7 C8 S1 . . 113.69(17)
C9 C8 S1 . . 124.85(17)
O1 C9 N1 . . 121.7(2)
O1 C9 C8 . . 125.2(2)
N1 C9 C8 . . 113.08(18)
N2 C10 O2 . . 121.04(19)
N2 C10 N1 . . 126.60(19)
O2 C10 N1 . . 112.35(18)
O2 C11 C12 . . 107.01(19)
O2 C11 H11A . . 110.3
C12 C11 H11A . . 110.3
O2 C11 H11B . . 110.3
C12 C11 H11B . . 110.3
H11A C11 H11B . . 108.6
C11 C12 H12A . . 109.5
C11 C12 H12B . . 109.5
H12A C12 H12B . . 109.5
C11 C12 H12C . . 109.5
H12A C12 H12C . . 109.5
H12B C12 H12C . . 109.5
N1 C13 C14 . . 112.14(13)
N1 C13 C14 . 7_565 112.14(13)
C14 C13 C14 . 7_565 114.3(2)
N1 C13 H13 . . 105.8
C14 C13 H13 . . 105.8
C14 C13 H13 7_565 . 105.8
C13 C14 H14A . . 109.5
C13 C14 H14B . . 109.5
H14A C14 H14B . . 109.5
C13 C14 H14C . . 109.5
H14A C14 H14C . . 109.5
H14B C14 H14C . . 109.5
C10 N1 C9 . . 120.26(18)
C10 N1 C13 . . 123.07(18)
C9 N1 C13 . . 116.67(18)
C10 N2 C7 . . 115.25(18)
C10 O2 C11 . . 116.80(17)
C8 S1 C1 . . 90.43(11)

loop_
_geom_bond_atom_site_label_1
_geom_bond_atom_site_label_2
_geom_bond_site_symmetry_2
_geom_bond_distance
C1 C2 . 1.390(3)
C1 C6 . 1.405(3)
C1 S1 . 1.746(2)
C2 C3 . 1.374(4)
C2 H2 . 0.9300
C3 C4 . 1.402(4)
C3 H3 . 0.9300
C4 C5 . 1.372(3)
C4 H4 . 0.9300
C5 C6 . 1.388(3)
C5 H5 . 0.9300
C6 C7 . 1.444(3)
C7 N2 . 1.364(3)
C7 C8 . 1.373(3)
C8 C9 . 1.429(3)
C8 S1 . 1.734(2)
C9 O1 . 1.233(3)
C9 N1 . 1.409(3)
C10 N2 . 1.292(3)
C10 O2 . 1.331(2)
C10 N1 . 1.383(3)
C11 O2 . 1.450(3)
C11 C12 . 1.482(3)
C11 H11A . 0.9700
C11 H11B . 0.9700
C12 H12A . 0.9600
C12 H12B . 0.9600
C12 H12C . 0.9600
C13 N1 . 1.496(3)
C13 C14 . 1.512(2)
C13 C14 7_565 1.512(2)
C13 H13 . 0.9800
C14 H14A . 0.9600
C14 H14B . 0.9600
C14 H14C . 0.9600

loop_
_geom_hbond_atom_site_label_D
_geom_hbond_atom_site_label_H
_geom_hbond_atom_site_label_A
_geom_hbond_site_symmetry_A
_geom_hbond_distance_DH
_geom_hbond_distance_HA
_geom_hbond_distance_DA
_geom_hbond_angle_DHA
C14 H14A O2 . 0.96 2.40 2.941(2) 115
C13 H13 O1 . 0.98 2.22 2.744(3) 112
C2 H2 O1 4_455 0.93 2.53 3.407(3) 157

loop_
_geom_torsion_atom_site_label_1
_geom_torsion_atom_site_label_2
_geom_torsion_atom_site_label_3
_geom_torsion_atom_site_label_4
_geom_torsion_site_symmetry_1
_geom_torsion
C6 C1 C2 C3 . 0.0
S1 C1 C2 C3 . 180.0
C1 C2 C3 C4 . 0.0
C2 C3 C4 C5 . 0.0
C3 C4 C5 C6 . 0.0
C4 C5 C6 C1 . 0.0
C4 C5 C6 C7 . 180.0
C2 C1 C6 C5 . 0.0
S1 C1 C6 C5 . 180.0
C2 C1 C6 C7 . 180.0
S1 C1 C6 C7 . 0.0
C5 C6 C7 N2 . 0.0
C1 C6 C7 N2 . 180.0
C5 C6 C7 C8 . 180.0
C1 C6 C7 C8 . 0.0
N2 C7 C8 C9 . 0.0
C6 C7 C8 C9 . 180.0
N2 C7 C8 S1 . 180.0
C6 C7 C8 S1 . 0.0
C7 C8 C9 O1 . 180.0
S1 C8 C9 O1 . 0.0
C7 C8 C9 N1 . 0.0
S1 C8 C9 N1 . 180.0
N2 C10 N1 C9 . 0.0
O2 C10 N1 C9 . 180.0
N2 C10 N1 C13 . 180.0
O2 C10 N1 C13 . 0.0
O1 C9 N1 C10 . 180.0
C8 C9 N1 C10 . 0.0
O1 C9 N1 C13 . 0.0
C8 C9 N1 C13 . 180.0
C14 C13 N1 C10 . 65.06(16)
C14 C13 N1 C10 7_565 -65.06(16)
C14 C13 N1 C9 . -114.94(16)
C14 C13 N1 C9 7_565 114.94(16)
O2 C10 N2 C7 . 180.0
N1 C10 N2 C7 . 0.0
C8 C7 N2 C10 . 0.0
C6 C7 N2 C10 . 180.0
N2 C10 O2 C11 . 0.0
N1 C10 O2 C11 . 180.0
C12 C11 O2 C10 . 180.0
C7 C8 S1 C1 . 0.0
C9 C8 S1 C1 . 180.0
C2 C1 S1 C8 . 180.0
C6 C1 S1 C8 . 0.0
